data_4075714
loop_
_publ_author_name
'Tang, Yongjun'
'Zakharov, Lev N.'
'Rheingold, Arnold L.'
'Kemp, Richard A.'

_publ_section_title
;
 Synthesis and Structural Characterization of Magnesium Amide Complexes
 Containing &#x2212;N[(R)(SiMe3)] Ligands
;
_journal_issue 5
_journal_name_full Organometallics
_journal_page_first 836
_journal_paper_doi 10.1021/om049203c
_journal_volume 24
_journal_year 2005
_chemical_formula_sum 'C36 H80 Mg2 N4 Si4'
_chemical_formula_weight 730.02
_chemical_name_systematic
; 
 ? 
;
_space_group_IT_number 2
_symmetry_cell_setting triclinic
_symmetry_space_group_name_Hall '-P 1'
_symmetry_space_group_name_H-M 'P -1'
_atom_sites_solution_hydrogens geom
_atom_sites_solution_primary direct
_atom_sites_solution_secondary difmap
_audit_creation_method SHELXL-97
_cell_angle_alpha 87.909(2)
_cell_angle_beta 77.606(2)
_cell_angle_gamma 75.957(2)
_cell_formula_units_Z 1
_cell_length_a 9.7033(9)
_cell_length_b 10.2273(10)
_cell_length_c 11.7211(11)
_cell_measurement_reflns_used 4869
_cell_measurement_temperature 100(2)
_cell_measurement_theta_max 27.51
_cell_measurement_theta_min 2.53
_cell_volume 1101.97(18)
_computing_cell_refinement 'Bruker SMART'
_computing_data_collection 'Bruker SMART'
_computing_data_reduction 'Bruker SAINT'
_computing_molecular_graphics 'Bruker SHELXTL'
_computing_publication_material 'Bruker SHELXTL'
_computing_structure_refinement 'SHELXL-97 (Sheldrick, 1997)'
_computing_structure_solution 'SHELXS-97 (Sheldrick, 1990)'
_diffrn_ambient_temperature 100(2)
_diffrn_measured_fraction_theta_full 0.952
_diffrn_measured_fraction_theta_max 0.952
_diffrn_measurement_device_type 'CCD area detector'
_diffrn_measurement_method 'phi and omega scans'
_diffrn_radiation_monochromator graphite
_diffrn_radiation_source 'fine-focus sealed tube'
_diffrn_radiation_type MoK\a
_diffrn_radiation_wavelength 0.71073
_diffrn_reflns_av_R_equivalents 0.0206
_diffrn_reflns_av_sigmaI/netI 0.0379
_diffrn_reflns_limit_h_max 12
_diffrn_reflns_limit_h_min -12
_diffrn_reflns_limit_k_max 13
_diffrn_reflns_limit_k_min -13
_diffrn_reflns_limit_l_max 8
_diffrn_reflns_limit_l_min -15
_diffrn_reflns_number 6948
_diffrn_reflns_theta_full 27.53
_diffrn_reflns_theta_max 27.53
_diffrn_reflns_theta_min 1.78
_exptl_absorpt_coefficient_mu 0.192
_exptl_absorpt_correction_T_max 1.000
_exptl_absorpt_correction_T_min 0.785
_exptl_absorpt_correction_type multi-scan
_exptl_absorpt_process_details SADABS
_exptl_crystal_colour Colorless
_exptl_crystal_density_diffrn 1.100
_exptl_crystal_density_meas 0
_exptl_crystal_density_method 'not measured'
_exptl_crystal_description Block
_exptl_crystal_F_000 404
_exptl_crystal_size_max 0.42
_exptl_crystal_size_mid 0.33
_exptl_crystal_size_min 0.25
_refine_diff_density_max 2.042
_refine_diff_density_min -0.330
_refine_diff_density_rms 0.095
_refine_ls_extinction_method none
_refine_ls_goodness_of_fit_ref 1.039
_refine_ls_hydrogen_treatment mixed
_refine_ls_matrix_type full
_refine_ls_number_parameters 368
_refine_ls_number_reflns 4844
_refine_ls_number_restraints 0
_refine_ls_restrained_S_all 1.039
_refine_ls_R_factor_all 0.0633
_refine_ls_R_factor_gt 0.0584
_refine_ls_shift/su_max 0.002
_refine_ls_shift/su_mean 0.000
_refine_ls_structure_factor_coef Fsqd
_refine_ls_weighting_details 'calc w=1/[\s^2^(Fo^2^)+(0.1029P)^2^+0.9600P] where P=(Fo^2^+2Fc^2^)/3'
_refine_ls_weighting_scheme calc
_refine_ls_wR_factor_gt 0.1572
_refine_ls_wR_factor_ref 0.1625
_reflns_number_gt 4328
_reflns_number_total 4844
_reflns_threshold_expression >2sigma(I)
_cod_data_source_file om049203csi20041216_122428.cif
_cod_data_source_block Compound_6
_cod_depositor_comments
;
The following automatic conversions were performed:

'_symmetry_cell_setting' value 'Triclinic' changed to 'triclinic'
according to /home/saulius/struct/CIF-dictionaries/cif_core.dic
dictionary named 'cif_core.dic' version 2.4.1 from
2010-06-29.

'_exptl_absorpt_correction_type' value 'Multi-scan'
changed to 'multi-scan' according to
/home/saulius/struct/CIF-dictionaries/cif_core.dic dictionary named
'cif_core.dic' version 2.4.1 from 2010-06-29.

Automatic conversion script
Id: cif_fix_values 1715 2011-07-08 13:25:40Z adriana 
;
_cod_original_sg_symbol_H-M P-1
_cod_database_code 4075714

loop_
_symmetry_equiv_pos_as_xyz
'x, y, z'
'-x, -y, -z'

loop_
_atom_site_label
_atom_site_type_symbol
_atom_site_fract_x
_atom_site_fract_y
_atom_site_fract_z
_atom_site_U_iso_or_equiv
_atom_site_adp_type
_atom_site_occupancy
_atom_site_symmetry_multiplicity
_atom_site_calc_flag
Mg1 Mg -0.02297(7) 0.08110(6) 0.10620(6) 0.01407(18) Uani 1 1 d
Si1 Si 0.20055(6) 0.16924(6) -0.12062(5) 0.01787(17) Uani 1 1 d
Si2 Si 0.04150(6) 0.25133(6) 0.31587(5) 0.01838(17) Uani 1 1 d
N1 N 0.04056(18) 0.11502(17) -0.07574(15) 0.0167(4) Uani 1 1 d
N2 N -0.07191(19) 0.19248(17) 0.24988(15) 0.0170(4) Uani 1 1 d
C1 C -0.0810(2) 0.2158(2) -0.11532(18) 0.0181(4) Uani 1 1 d
C2 C -0.1506(3) 0.1496(2) -0.1951(2) 0.0234(5) Uani 1 1 d
C3 C -0.2772(3) 0.2476(3) -0.2335(2) 0.0275(5) Uani 1 1 d
C4 C -0.3915(2) 0.3153(2) -0.1284(2) 0.0256(5) Uani 1 1 d
C5 C -0.3230(2) 0.3844(2) -0.0490(2) 0.0247(5) Uani 1 1 d
C6 C -0.1964(2) 0.2850(2) -0.0123(2) 0.0232(5) Uani 1 1 d
C7 C 0.3558(3) 0.0389(2) -0.0831(2) 0.0249(5) Uani 1 1 d
C8 C 0.1842(3) 0.3343(2) -0.0484(2) 0.0266(5) Uani 1 1 d
C9 C 0.2492(3) 0.1969(2) -0.2816(2) 0.0241(5) Uani 1 1 d
C10 C -0.2300(2) 0.2202(2) 0.29415(18) 0.0180(4) Uani 1 1 d
C11 C -0.3108(2) 0.3695(2) 0.3017(2) 0.0219(4) Uani 1 1 d
C12 C -0.4760(3) 0.3869(2) 0.3317(2) 0.0271(5) Uani 1 1 d
C13 C -0.5249(3) 0.3167(3) 0.4457(2) 0.0295(5) Uani 1 1 d
C14 C -0.4416(3) 0.1690(2) 0.4418(2) 0.0287(5) Uani 1 1 d
C15 C -0.2775(3) 0.1553(2) 0.4116(2) 0.0234(5) Uani 1 1 d
C16 C 0.0304(3) 0.4372(3) 0.3018(3) 0.0361(6) Uani 1 1 d
C17 C 0.2340(3) 0.1660(3) 0.2486(3) 0.0346(6) Uani 1 1 d
C18 C 0.0237(4) 0.2216(4) 0.4764(3) 0.0457(8) Uani 1 1 d
H1 H -0.037(3) 0.288(3) -0.164(2) 0.020(6) Uiso 1 1 d
H2A H -0.076(4) 0.108(3) -0.267(3) 0.042(9) Uiso 1 1 d
H2B H -0.189(3) 0.077(3) -0.149(3) 0.028(7) Uiso 1 1 d
H3A H -0.317(3) 0.204(3) -0.281(3) 0.037(8) Uiso 1 1 d
H3B H -0.239(4) 0.312(3) -0.286(3) 0.038(8) Uiso 1 1 d
H4A H -0.437(4) 0.241(3) -0.086(3) 0.041(9) Uiso 1 1 d
H4B H -0.479(3) 0.389(3) -0.152(3) 0.038(8) Uiso 1 1 d
H5A H -0.395(4) 0.418(3) 0.024(3) 0.040(8) Uiso 1 1 d
H5B H -0.283(4) 0.453(4) -0.095(3) 0.044(9) Uiso 1 1 d
H6A H -0.234(3) 0.215(3) 0.037(3) 0.031(7) Uiso 1 1 d
H6B H -0.151(3) 0.326(3) 0.040(3) 0.030(7) Uiso 1 1 d
H7A H 0.441(4) 0.067(3) -0.114(3) 0.042(9) Uiso 1 1 d
H7B H 0.365(3) -0.044(3) -0.124(3) 0.037(8) Uiso 1 1 d
H7C H 0.344(4) 0.014(3) 0.000(3) 0.044(9) Uiso 1 1 d
H8A H 0.118(4) 0.407(4) -0.083(3) 0.058(11) Uiso 1 1 d
H8B H 0.277(4) 0.351(4) -0.068(3) 0.047(9) Uiso 1 1 d
H8C H 0.133(4) 0.337(4) 0.039(3) 0.055(10) Uiso 1 1 d
H9A H 0.273(4) 0.115(4) -0.326(3) 0.051(10) Uiso 1 1 d
H9B H 0.336(4) 0.232(4) -0.289(3) 0.056(11) Uiso 1 1 d
H9C H 0.180(4) 0.258(3) -0.310(3) 0.040(8) Uiso 1 1 d
H10 H -0.274(3) 0.178(3) 0.240(2) 0.019(6) Uiso 1 1 d
H11A H -0.286(3) 0.411(3) 0.364(3) 0.027(7) Uiso 1 1 d
H11B H -0.280(3) 0.409(3) 0.225(3) 0.026(7) Uiso 1 1 d
H12A H -0.508(4) 0.353(3) 0.264(3) 0.044(9) Uiso 1 1 d
H12B H -0.525(3) 0.481(3) 0.337(3) 0.033(8) Uiso 1 1 d
H13A H -0.625(4) 0.329(3) 0.456(3) 0.034(8) Uiso 1 1 d
H13B H -0.511(3) 0.364(3) 0.509(3) 0.032(7) Uiso 1 1 d
H14A H -0.470(3) 0.127(3) 0.521(3) 0.033(8) Uiso 1 1 d
H14B H -0.467(4) 0.120(4) 0.384(3) 0.045(9) Uiso 1 1 d
H15A H -0.251(3) 0.198(3) 0.467(3) 0.028(7) Uiso 1 1 d
H15B H -0.230(3) 0.071(3) 0.406(2) 0.028(7) Uiso 1 1 d
H16A H 0.112(5) 0.445(4) 0.329(3) 0.060(11) Uiso 1 1 d
H16B H 0.042(4) 0.458(4) 0.221(4) 0.053(10) Uiso 1 1 d
H16C H -0.059(4) 0.487(4) 0.349(3) 0.058(11) Uiso 1 1 d
H17A H 0.254(6) 0.073(6) 0.270(5) 0.105(18) Uiso 1 1 d
H17B H 0.295(4) 0.209(4) 0.276(3) 0.054(10) Uiso 1 1 d
H17C H 0.251(4) 0.171(4) 0.169(3) 0.050(10) Uiso 1 1 d
H18A H -0.065(4) 0.282(4) 0.528(3) 0.054(10) Uiso 1 1 d
H18B H 0.030(4) 0.133(4) 0.488(3) 0.048(10) Uiso 1 1 d
H18C H 0.106(4) 0.244(4) 0.502(3) 0.060(11) Uiso 1 1 d

loop_
_atom_site_aniso_label
_atom_site_aniso_U_11
_atom_site_aniso_U_22
_atom_site_aniso_U_33
_atom_site_aniso_U_23
_atom_site_aniso_U_13
_atom_site_aniso_U_12
Mg1 0.0180(4) 0.0105(3) 0.0137(3) -0.0008(2) -0.0033(2) -0.0032(2)
Si1 0.0176(3) 0.0162(3) 0.0198(3) 0.0006(2) -0.0037(2) -0.0045(2)
Si2 0.0242(3) 0.0159(3) 0.0171(3) -0.0006(2) -0.0065(2) -0.0068(2)
N1 0.0166(8) 0.0137(8) 0.0194(8) 0.0006(6) -0.0048(6) -0.0017(6)
N2 0.0198(8) 0.0146(8) 0.0164(8) -0.0016(6) -0.0040(6) -0.0036(6)
C1 0.0182(10) 0.0150(9) 0.0208(10) 0.0039(7) -0.0057(8) -0.0027(7)
C2 0.0251(11) 0.0193(10) 0.0248(11) -0.0028(8) -0.0101(9) 0.0013(8)
C3 0.0266(12) 0.0306(12) 0.0251(12) -0.0025(9) -0.0136(9) 0.0013(9)
C4 0.0208(11) 0.0228(11) 0.0329(12) 0.0035(9) -0.0086(9) -0.0024(9)
C5 0.0211(11) 0.0193(11) 0.0293(12) -0.0043(9) -0.0047(9) 0.0038(8)
C6 0.0211(10) 0.0210(11) 0.0245(11) -0.0034(8) -0.0057(8) 0.0021(8)
C7 0.0208(11) 0.0227(11) 0.0320(12) 0.0020(9) -0.0082(9) -0.0042(8)
C8 0.0287(12) 0.0208(11) 0.0332(13) -0.0005(9) -0.0082(10) -0.0100(9)
C9 0.0232(11) 0.0257(12) 0.0201(11) 0.0015(8) 0.0002(8) -0.0042(9)
C10 0.0219(10) 0.0158(9) 0.0158(9) -0.0015(7) -0.0036(7) -0.0039(8)
C11 0.0240(11) 0.0160(10) 0.0231(11) 0.0008(8) -0.0023(8) -0.0023(8)
C12 0.0238(11) 0.0236(12) 0.0298(12) 0.0001(9) -0.0031(9) -0.0002(9)
C13 0.0251(12) 0.0262(12) 0.0312(13) -0.0039(9) 0.0045(9) -0.0036(9)
C14 0.0293(12) 0.0239(12) 0.0285(12) 0.0008(9) 0.0052(9) -0.0078(9)
C15 0.0288(12) 0.0174(11) 0.0207(11) 0.0020(8) -0.0011(9) -0.0034(9)
C16 0.0379(15) 0.0210(12) 0.0528(18) -0.0018(11) -0.0116(13) -0.0116(10)
C17 0.0261(12) 0.0339(14) 0.0462(17) -0.0129(12) -0.0120(11) -0.0058(10)
C18 0.058(2) 0.070(2) 0.0252(14) 0.0093(13) -0.0194(13) -0.0387(18)

loop_
_atom_type_symbol
_atom_type_description
_atom_type_scat_dispersion_real
_atom_type_scat_dispersion_imag
_atom_type_scat_source
C C 0.0033 0.0016 'International Tables Vol C Tables 4.2.6.8 and 6.1.1.4'
H H 0.0000 0.0000 'International Tables Vol C Tables 4.2.6.8 and 6.1.1.4'
N N 0.0061 0.0033 'International Tables Vol C Tables 4.2.6.8 and 6.1.1.4'
Mg Mg 0.0486 0.0363 'International Tables Vol C Tables 4.2.6.8 and 6.1.1.4'
Si Si 0.0817 0.0704 'International Tables Vol C Tables 4.2.6.8 and 6.1.1.4'

loop_
_geom_angle_atom_site_label_1
_geom_angle_atom_site_label_2
_geom_angle_atom_site_label_3
_geom_angle
_geom_angle_site_symmetry_1
_geom_angle_site_symmetry_3
N2 Mg1 N1 132.14(7) . 2
N2 Mg1 N1 135.29(7) . .
N1 Mg1 N1 92.20(7) 2 .
N2 Mg1 C10 29.92(7) . .
N1 Mg1 C10 114.92(7) 2 .
N1 Mg1 C10 135.71(7) . .
N2 Mg1 C2 96.06(7) . 2
N1 Mg1 C2 58.46(7) 2 2
N1 Mg1 C2 115.87(7) . 2
C10 Mg1 C2 108.23(7) . 2
N2 Mg1 C6 92.70(7) . .
N1 Mg1 C6 113.62(7) 2 .
N1 Mg1 C6 58.06(6) . .
C10 Mg1 C6 78.59(6) . .
C2 Mg1 C6 170.98(7) 2 .
N2 Mg1 Mg1 175.09(7) . 2
N1 Mg1 Mg1 46.46(5) 2 2
N1 Mg1 Mg1 45.74(5) . 2
C10 Mg1 Mg1 145.21(6) . 2
C2 Mg1 Mg1 86.65(5) 2 2
C6 Mg1 Mg1 84.46(5) . 2
N1 Si1 C7 109.30(10) . .
N1 Si1 C9 113.97(10) . .
C7 Si1 C9 106.82(11) . .
N1 Si1 C8 110.51(10) . .
C7 Si1 C8 110.07(11) . .
C9 Si1 C8 106.05(11) . .
N2 Si2 C17 109.12(10) . .
N2 Si2 C18 116.55(11) . .
C17 Si2 C18 105.08(16) . .
N2 Si2 C16 115.62(11) . .
C17 Si2 C16 105.54(14) . .
C18 Si2 C16 103.91(16) . .
C1 N1 Si1 108.52(13) . .
C1 N1 Mg1 109.15(12) . 2
Si1 N1 Mg1 123.73(9) . 2
C1 N1 Mg1 109.39(12) . .
Si1 N1 Mg1 116.47(9) . .
Mg1 N1 Mg1 87.80(7) 2 .
C10 N2 Si2 123.45(13) . .
C10 N2 Mg1 108.06(12) . .
Si2 N2 Mg1 128.49(10) . .
N1 C1 C6 111.67(17) . .
N1 C1 C2 111.33(16) . .
C6 C1 C2 109.86(18) . .
N1 C1 H1 108.2(15) . .
C6 C1 H1 108.6(15) . .
C2 C1 H1 107.1(15) . .
C3 C2 C1 112.73(18) . .
C3 C2 Mg1 162.70(17) . 2
C1 C2 Mg1 78.89(11) . 2
C3 C2 H2A 109.4(19) . .
C1 C2 H2A 110.7(19) . .
Mg1 C2 H2A 76.3(19) 2 .
C3 C2 H2B 107.8(17) . .
C1 C2 H2B 107.1(17) . .
Mg1 C2 H2B 55.3(17) 2 .
H2A C2 H2B 109(3) . .
C2 C3 C4 111.22(19) . .
C2 C3 H3A 111(2) . .
C4 C3 H3A 111(2) . .
C2 C3 H3B 108.5(19) . .
C4 C3 H3B 112.5(19) . .
H3A C3 H3B 102(3) . .
C3 C4 C5 110.80(19) . .
C3 C4 H4A 106.4(18) . .
C5 C4 H4A 112.3(19) . .
C3 C4 H4B 113.6(17) . .
C5 C4 H4B 107.5(17) . .
H4A C4 H4B 106(2) . .
C6 C5 C4 110.84(18) . .
C6 C5 H5A 106.6(19) . .
C4 C5 H5A 110.5(19) . .
C6 C5 H5B 107(2) . .
C4 C5 H5B 107(2) . .
H5A C5 H5B 115(3) . .
C1 C6 C5 113.10(19) . .
C1 C6 Mg1 79.64(11) . .
C5 C6 Mg1 163.79(17) . .
C1 C6 H6A 108.8(17) . .
C5 C6 H6A 108.9(17) . .
Mg1 C6 H6A 55.9(17) . .
C1 C6 H6B 109.9(17) . .
C5 C6 H6B 112.7(17) . .
Mg1 C6 H6B 69.4(17) . .
H6A C6 H6B 103(2) . .
Si1 C7 H7A 107(2) . .
Si1 C7 H7B 108.7(19) . .
H7A C7 H7B 106(3) . .
Si1 C7 H7C 115.4(19) . .
H7A C7 H7C 114(3) . .
H7B C7 H7C 105(3) . .
Si1 C8 H8A 109(2) . .
Si1 C8 H8B 106(2) . .
H8A C8 H8B 108(3) . .
Si1 C8 H8C 112(2) . .
H8A C8 H8C 104(3) . .
H8B C8 H8C 119(3) . .
Si1 C9 H9A 112(2) . .
Si1 C9 H9B 102(2) . .
H9A C9 H9B 110(3) . .
Si1 C9 H9C 115(2) . .
H9A C9 H9C 109(3) . .
H9B C9 H9C 110(3) . .
N2 C10 C11 115.49(17) . .
N2 C10 C15 114.76(18) . .
C11 C10 C15 108.33(17) . .
N2 C10 Mg1 42.02(9) . .
C11 C10 Mg1 127.96(14) . .
C15 C10 Mg1 123.68(14) . .
N2 C10 H10 108.9(15) . .
C11 C10 H10 105.1(15) . .
C15 C10 H10 103.2(15) . .
Mg1 C10 H10 66.9(15) . .
C12 C11 C10 111.47(18) . .
C12 C11 H11A 107.1(17) . .
C10 C11 H11A 108.3(17) . .
C12 C11 H11B 110.7(16) . .
C10 C11 H11B 106.8(16) . .
H11A C11 H11B 112(2) . .
C13 C12 C11 111.6(2) . .
C13 C12 H12A 112(2) . .
C11 C12 H12A 109.4(19) . .
C13 C12 H12B 109.9(18) . .
C11 C12 H12B 110.8(18) . .
H12A C12 H12B 103(3) . .
C14 C13 C12 111.00(19) . .
C14 C13 H13A 113.9(19) . .
C12 C13 H13A 106.3(19) . .
C14 C13 H13B 111.4(19) . .
C12 C13 H13B 108.5(19) . .
H13A C13 H13B 105(3) . .
C13 C14 C15 111.2(2) . .
C13 C14 H14A 109.2(17) . .
C15 C14 H14A 109.5(17) . .
C13 C14 H14B 110(2) . .
C15 C14 H14B 109(2) . .
H14A C14 H14B 108(3) . .
C14 C15 C10 111.6(2) . .
C14 C15 H15A 110.1(18) . .
C10 C15 H15A 107.2(19) . .
C14 C15 H15B 111.4(19) . .
C10 C15 H15B 107.1(19) . .
H15A C15 H15B 109(3) . .
Si2 C16 H16A 102(2) . .
Si2 C16 H16B 108(2) . .
H16A C16 H16B 110(3) . .
Si2 C16 H16C 110(2) . .
H16A C16 H16C 113(3) . .
H16B C16 H16C 114(3) . .
Si2 C17 H17A 110(3) . .
Si2 C17 H17B 108(2) . .
H17A C17 H17B 110(4) . .
Si2 C17 H17C 111(2) . .
H17A C17 H17C 109(4) . .
H17B C17 H17C 109(3) . .
Si2 C18 H18A 115(2) . .
Si2 C18 H18B 107(2) . .
H18A C18 H18B 114(3) . .
Si2 C18 H18C 110(2) . .
H18A C18 H18C 104(3) . .
H18B C18 H18C 108(3) . .

loop_
_geom_bond_atom_site_label_1
_geom_bond_atom_site_label_2
_geom_bond_distance
_geom_bond_site_symmetry_2
Mg1 N2 1.9733(18) .
Mg1 N1 2.1033(18) 2
Mg1 N1 2.1292(19) .
Mg1 C10 2.803(2) .
Mg1 C2 2.852(2) 2
Mg1 C6 2.863(2) .
Mg1 Mg1 2.9349(13) 2
Si1 N1 1.7437(18) .
Si1 C7 1.872(2) .
Si1 C9 1.873(2) .
Si1 C8 1.873(2) .
Si2 N2 1.7007(18) .
Si2 C17 1.871(3) .
Si2 C18 1.872(3) .
Si2 C16 1.881(3) .
N1 C1 1.509(3) .
N1 Mg1 2.1033(18) 2
N2 C10 1.470(3) .
C1 C6 1.520(3) .
C1 C2 1.526(3) .
C1 H1 1.03(3) .
C2 C3 1.524(3) .
C2 Mg1 2.852(2) 2
C2 H2A 1.01(3) .
C2 H2B 1.00(3) .
C3 C4 1.526(3) .
C3 H3A 0.93(3) .
C3 H3B 0.97(3) .
C4 C5 1.532(3) .
C4 H4A 1.03(3) .
C4 H4B 1.06(3) .
C5 C6 1.522(3) .
C5 H5A 0.99(3) .
C5 H5B 0.98(4) .
C6 H6A 1.00(3) .
C6 H6B 0.99(3) .
C7 H7A 0.93(3) .
C7 H7B 0.97(3) .
C7 H7C 0.99(3) .
C8 H8A 0.99(4) .
C8 H8B 0.93(4) .
C8 H8C 1.04(4) .
C9 H9A 0.96(4) .
C9 H9B 0.98(4) .
C9 H9C 0.91(3) .
C10 C11 1.535(3) .
C10 C15 1.535(3) .
C10 H10 1.00(3) .
C11 C12 1.533(3) .
C11 H11A 0.96(3) .
C11 H11B 0.99(3) .
C12 C13 1.533(3) .
C12 H12A 1.01(4) .
C12 H12B 0.96(3) .
C13 C14 1.527(3) .
C13 H13A 0.93(3) .
C13 H13B 0.95(3) .
C14 C15 1.528(3) .
C14 H14A 1.02(3) .
C14 H14B 0.96(4) .
C15 H15A 0.90(3) .
C15 H15B 0.87(3) .
C16 H16A 0.94(4) .
C16 H16B 0.95(4) .
C16 H16C 0.96(4) .
C17 H17A 0.96(6) .
C17 H17B 0.93(4) .
C17 H17C 0.91(4) .
C18 H18A 1.02(4) .
C18 H18B 0.90(4) .
C18 H18C 0.99(4) .

loop_
_geom_torsion_atom_site_label_1
_geom_torsion_atom_site_label_2
_geom_torsion_atom_site_label_3
_geom_torsion_atom_site_label_4
_geom_torsion
_geom_torsion_site_symmetry_1
_geom_torsion_site_symmetry_4
C7 Si1 N1 C1 -175.48(14) . .
C9 Si1 N1 C1 -56.06(16) . .
C8 Si1 N1 C1 63.24(16) . .
C7 Si1 N1 Mg1 -45.72(14) . 2
C9 Si1 N1 Mg1 73.70(14) . 2
C8 Si1 N1 Mg1 -167.00(11) . 2
C7 Si1 N1 Mg1 60.60(13) . .
C9 Si1 N1 Mg1 -179.98(10) . .
C8 Si1 N1 Mg1 -60.68(13) . .
N2 Mg1 N1 C1 -63.69(16) . .
N1 Mg1 N1 C1 109.54(14) 2 .
C10 Mg1 N1 C1 -20.49(17) . .
C2 Mg1 N1 C1 165.26(12) 2 .
C6 Mg1 N1 C1 -7.11(12) . .
Mg1 Mg1 N1 C1 109.54(14) 2 .
N2 Mg1 N1 Si1 59.78(14) . .
N1 Mg1 N1 Si1 -126.99(12) 2 .
C10 Mg1 N1 Si1 102.99(11) . .
C2 Mg1 N1 Si1 -71.27(11) 2 .
C6 Mg1 N1 Si1 116.36(12) . .
Mg1 Mg1 N1 Si1 -126.99(12) 2 .
N2 Mg1 N1 Mg1 -173.23(10) . 2
N1 Mg1 N1 Mg1 0.0 2 2
C10 Mg1 N1 Mg1 -130.03(9) . 2
C2 Mg1 N1 Mg1 55.72(8) 2 2
C6 Mg1 N1 Mg1 -116.65(9) . 2
C17 Si2 N2 C10 169.14(18) . .
C18 Si2 N2 C10 50.4(2) . .
C16 Si2 N2 C10 -72.1(2) . .
C17 Si2 N2 Mg1 -11.42(18) . .
C18 Si2 N2 Mg1 -130.16(18) . .
C16 Si2 N2 Mg1 107.32(16) . .
N1 Mg1 N2 C10 -64.34(16) 2 .
N1 Mg1 N2 C10 106.53(14) . .
C2 Mg1 N2 C10 -116.50(13) 2 .
C6 Mg1 N2 C10 61.37(13) . .
Mg1 Mg1 N2 C10 6.9(8) 2 .
N1 Mg1 N2 Si2 116.15(13) 2 .
N1 Mg1 N2 Si2 -72.99(16) . .
C10 Mg1 N2 Si2 -179.5(2) . .
C2 Mg1 N2 Si2 63.98(13) 2 .
C6 Mg1 N2 Si2 -118.15(12) . .
Mg1 Mg1 N2 Si2 -172.6(7) 2 .
Si1 N1 C1 C6 -115.75(16) . .
Mg1 N1 C1 C6 106.84(16) 2 .
Mg1 N1 C1 C6 12.3(2) . .
Si1 N1 C1 C2 121.05(16) . .
Mg1 N1 C1 C2 -16.4(2) 2 .
Mg1 N1 C1 C2 -110.90(16) . .
N1 C1 C2 C3 178.10(18) . .
C6 C1 C2 C3 53.9(3) . .
N1 C1 C2 Mg1 11.54(14) . 2
C6 C1 C2 Mg1 -112.69(15) . 2
C1 C2 C3 C4 -55.4(3) . .
Mg1 C2 C3 C4 74.6(6) 2 .
C2 C3 C4 C5 55.1(3) . .
C3 C4 C5 C6 -55.0(3) . .
N1 C1 C6 C5 -178.26(18) . .
C2 C1 C6 C5 -54.2(2) . .
N1 C1 C6 Mg1 -8.73(14) . .
C2 C1 C6 Mg1 115.29(15) . .
C4 C5 C6 C1 55.6(3) . .
C4 C5 C6 Mg1 -84.5(6) . .
N2 Mg1 C6 C1 150.76(13) . .
N1 Mg1 C6 C1 -70.33(13) 2 .
N1 Mg1 C6 C1 6.77(11) . .
C10 Mg1 C6 C1 177.28(13) . .
C2 Mg1 C6 C1 -42.9(5) 2 .
Mg1 Mg1 C6 C1 -33.25(11) 2 .
N2 Mg1 C6 C5 -66.1(6) . .
N1 Mg1 C6 C5 72.8(6) 2 .
N1 Mg1 C6 C5 149.9(6) . .
C10 Mg1 C6 C5 -39.5(6) . .
C2 Mg1 C6 C5 100.3(7) 2 .
Mg1 Mg1 C6 C5 109.9(6) 2 .
Si2 N2 C10 C11 60.3(2) . .
Mg1 N2 C10 C11 -119.27(16) . .
Si2 N2 C10 C15 -66.9(2) . .
Mg1 N2 C10 C15 113.60(17) . .
Si2 N2 C10 Mg1 179.5(2) . .
N1 Mg1 C10 N2 132.52(13) 2 .
N1 Mg1 C10 N2 -105.01(15) . .
C2 Mg1 C10 N2 69.54(14) 2 .
C6 Mg1 C10 N2 -116.57(14) . .
Mg1 Mg1 C10 N2 -178.97(13) 2 .
N2 Mg1 C10 C11 87.1(2) . .
N1 Mg1 C10 C11 -140.36(17) 2 .
N1 Mg1 C10 C11 -17.9(2) . .
C2 Mg1 C10 C11 156.66(17) 2 .
C6 Mg1 C10 C11 -29.45(17) . .
Mg1 Mg1 C10 C11 -91.85(19) 2 .
N2 Mg1 C10 C15 -90.7(2) . .
N1 Mg1 C10 C15 41.82(19) 2 .
N1 Mg1 C10 C15 164.28(16) . .
C2 Mg1 C10 C15 -21.16(18) 2 .
C6 Mg1 C10 C15 152.73(18) . .
Mg1 Mg1 C10 C15 90.33(19) 2 .
N2 C10 C11 C12 171.80(18) . .
C15 C10 C11 C12 -57.9(2) . .
Mg1 C10 C11 C12 124.01(18) . .
C10 C11 C12 C13 56.4(3) . .
C11 C12 C13 C14 -53.5(3) . .
C12 C13 C14 C15 54.0(3) . .
C13 C14 C15 C10 -57.7(3) . .
N2 C10 C15 C14 -170.65(18) . .
C11 C10 C15 C14 58.6(2) . .
Mg1 C10 C15 C14 -123.17(18) . .
